data_7209266
loop_
_publ_author_name
'Wang, Ping'
'Fan, Rui-Qing'
'Liu, Xin-Rong'
'Wang, Li-Yuan'
'Yang, Yu-Lin'
'Cao, Wen-Wu'
'Yang, Bin'
'Hasi, WuLiJi'
'Su, Qing'
'Mu, Ying'

_publ_section_title
;
 Two-/three-dimensional open lanthanide--organic frameworks containing
 rigid/flexible dicarboxylate ligands: synthesis, crystal structure and
 photoluminescent properties
;
_journal_issue 10
_journal_name_full CrystEngComm
_journal_page_first 1931
_journal_paper_doi 10.1039/c3ce26684b
_journal_volume 15
_journal_year 2013
_chemical_formula_sum 'C10 H12.5 Eu2 N4 O13.25'
_chemical_formula_weight 704.66
_chemical_name_systematic
;
?
;
_space_group_IT_number 88
_symmetry_cell_setting tetragonal
_symmetry_space_group_name_Hall '-I 4ad'
_symmetry_space_group_name_H-M 'I 41/a :2'
_atom_sites_solution_hydrogens geom
_atom_sites_solution_primary direct
_atom_sites_solution_secondary difmap
_audit_creation_method SHELXL-97
_cell_angle_alpha 90.00
_cell_angle_beta 90.00
_cell_angle_gamma 90.00
_cell_formula_units_Z 16
_cell_length_a 20.3131(14)
_cell_length_b 20.3131(14)
_cell_length_c 16.190(2)
_cell_measurement_reflns_used 15251
_cell_measurement_temperature 296(2)
_cell_measurement_theta_max 26.80
_cell_measurement_theta_min 1.61
_cell_volume 6680.4(11)
_computing_cell_refinement 'Bruker SMART'
_computing_data_collection 'Bruker SMART'
_computing_data_reduction 'Bruker SAINT'
_computing_molecular_graphics SHELXP-97
_computing_publication_material SHELXTL
_computing_structure_refinement 'SHELXL-97 (Sheldrick, 1997)'
_computing_structure_solution 'SHELXS-97 (Sheldrick, 1997)'
_diffrn_ambient_temperature 296(2)
_diffrn_measured_fraction_theta_full 0.998
_diffrn_measured_fraction_theta_max 0.927
_diffrn_measurement_device_type 'Bruker Smart APEX CCD area detector'
_diffrn_measurement_method 'phi and omega scans'
_diffrn_radiation_monochromator graphite
_diffrn_radiation_source 'fine-focus sealed tube'
_diffrn_radiation_type MoK\a
_diffrn_radiation_wavelength 0.71073
_diffrn_reflns_av_R_equivalents 0.0481
_diffrn_reflns_av_sigmaI/netI 0.0421
_diffrn_reflns_limit_h_max 25
_diffrn_reflns_limit_h_min -17
_diffrn_reflns_limit_k_max 25
_diffrn_reflns_limit_k_min -21
_diffrn_reflns_limit_l_max 19
_diffrn_reflns_limit_l_min -20
_diffrn_reflns_number 15251
_diffrn_reflns_theta_full 25.00
_diffrn_reflns_theta_max 26.80
_diffrn_reflns_theta_min 1.61
_diffrn_standards_decay_% 0
_diffrn_standards_interval_count 0
_diffrn_standards_interval_time 0
_diffrn_standards_number 0
_exptl_absorpt_coefficient_mu 7.528
_exptl_absorpt_correction_T_max 0.3288
_exptl_absorpt_correction_T_min 0.2763
_exptl_absorpt_correction_type multi-scan
_exptl_crystal_colour jasmine
_exptl_crystal_density_diffrn 2.802
_exptl_crystal_density_method 'not measured'
_exptl_crystal_description block
_exptl_crystal_F_000 5320
_exptl_crystal_size_max 0.23
_exptl_crystal_size_mid 0.21
_exptl_crystal_size_min 0.19
_refine_diff_density_max 1.461
_refine_diff_density_min -1.030
_refine_diff_density_rms 0.173
_refine_ls_extinction_method none
_refine_ls_goodness_of_fit_ref 1.051
_refine_ls_hydrogen_treatment mixed
_refine_ls_matrix_type full
_refine_ls_number_parameters 264
_refine_ls_number_reflns 3310
_refine_ls_number_restraints 12
_refine_ls_restrained_S_all 1.050
_refine_ls_R_factor_all 0.0439
_refine_ls_R_factor_gt 0.0312
_refine_ls_shift/su_max 0.028
_refine_ls_shift/su_mean 0.000
_refine_ls_structure_factor_coef Fsqd
_refine_ls_weighting_details 'calc w=1/[\s^2^(Fo^2^)+(0.0354P)^2^+32.4514P] where P=(Fo^2^+2Fc^2^)/3'
_refine_ls_weighting_scheme calc
_refine_ls_wR_factor_gt 0.0722
_refine_ls_wR_factor_ref 0.0770
_reflns_number_gt 2685
_reflns_number_total 3310
_reflns_threshold_expression >2sigma(I)
_cod_data_source_file c3ce26684b.txt
_cod_data_source_block 13
_cod_depositor_comments
;
The following automatic conversions were performed:

'_symmetry_cell_setting' value 'Tetragonal' changed to 'tetragonal'
according to /home/saulius/struct/CIF-dictionaries/cif_core.dic
dictionary named 'cif_core.dic' version 2.4.2 from 2011-04-26.

Automatic conversion script
Id: cif_fix_values 1891 2012-01-12 08:04:46Z andrius 
;
_cod_original_sg_symbol_H-M 'I4(1)/a '
_cod_original_formula_sum 'C10 H12.50 Eu2 N4 O13.25'
_cod_database_code 7209266

loop_
_symmetry_equiv_pos_as_xyz
'x, y, z'
'-x+1/2, -y, z+1/2'
'-y+3/4, x+1/4, z+1/4'
'y+3/4, -x+3/4, z+3/4'
'x+1/2, y+1/2, z+1/2'
'-x+1, -y+1/2, z+1'
'-y+5/4, x+3/4, z+3/4'
'y+5/4, -x+5/4, z+5/4'
'-x, -y, -z'
'x-1/2, y, -z-1/2'
'y-3/4, -x-1/4, -z-1/4'
'-y-3/4, x-3/4, -z-3/4'
'-x+1/2, -y+1/2, -z+1/2'
'x, y+1/2, -z'
'y-1/4, -x+1/4, -z+1/4'
'-y-1/4, x-1/4, -z-1/4'

loop_
_atom_site_label
_atom_site_type_symbol
_atom_site_fract_x
_atom_site_fract_y
_atom_site_fract_z
_atom_site_U_iso_or_equiv
_atom_site_adp_type
_atom_site_occupancy
_atom_site_symmetry_multiplicity
_atom_site_calc_flag
_atom_site_refinement_flags
Eu1 Eu -0.076569(16) 0.955005(17) 0.338412(19) 0.01750(11) Uani 1 1 d .
Eu2 Eu 0.068509(15) 0.954783(16) 0.080778(18) 0.01359(10) Uani 1 1 d .
O1 O -0.0865(3) 1.0407(2) 0.4350(3) 0.0315(13) Uani 1 1 d .
O2 O -0.1258(2) 0.8650(3) 0.2654(3) 0.0319(13) Uani 1 1 d .
O3 O -0.0803(2) 0.9011(2) 0.4652(3) 0.0226(11) Uani 1 1 d .
O4 O 0.0891(2) 0.8811(2) 0.1931(3) 0.0229(11) Uani 1 1 d .
O5 O 0.0801(2) 1.0376(2) 0.1912(3) 0.0227(11) Uani 1 1 d .
O6 O 0.1249(2) 0.8807(2) -0.0051(3) 0.0269(12) Uani 1 1 d .
O7 O -0.0350(2) 0.9661(2) 0.1849(3) 0.0208(10) Uani 1 1 d .
O8 O -0.0353(2) 1.0207(2) 0.0665(3) 0.0178(10) Uani 1 1 d .
O9 O 0.0183(3) 1.0254(3) 0.3351(3) 0.0458(16) Uani 1 1 d .
H9A H 0.0185 1.0490 0.3762 0.069 Uiso 1 1 calc R
H9B H 0.0168 1.0524 0.2864 0.069 Uiso 1 1 d R
O10 O 0.0099(3) 0.8742(3) 0.3312(3) 0.0482(16) Uani 1 1 d .
H10A H 0.0311 0.8746 0.3744 0.072 Uiso 1 1 calc R
H10B H 0.0387 0.8845 0.2860 0.072 Uiso 1 1 d R
O11 O -0.0074(3) 0.8638(3) 0.0513(3) 0.0380(14) Uani 1 1 d .
H11A H 0.0131 0.8332 0.0304 0.057 Uiso 1 1 calc R
H11B H -0.0405 0.8787 0.0134 0.057 Uiso 1 1 d R
N1 N -0.2023(3) 0.9427(3) 0.3602(3) 0.0202(12) Uani 1 1 d .
N2 N 0.1877(3) 0.9478(3) 0.1255(3) 0.0187(12) Uani 1 1 d .
N3 N -0.1252(3) 1.0427(3) 0.2572(3) 0.0208(13) Uani 1 1 d .
N4 N 0.1272(3) 1.0593(3) 0.0404(3) 0.0200(13) Uani 1 1 d .
C1 C 0.2463(3) 0.9694(3) 0.1001(4) 0.0215(15) Uani 1 1 d .
H1A H 0.2512 1.0004 0.0583 0.026 Uiso 1 1 calc R
C2 C 0.2012(3) 0.9040(3) 0.1873(4) 0.0180(14) Uani 1 1 d .
C3 C -0.2307(3) 0.9000(3) 0.3032(4) 0.0152(14) Uani 1 1 d .
C4 C -0.1195(3) 0.8953(3) 0.5250(4) 0.0161(14) Uani 1 1 d .
C5 C -0.1871(3) 0.8646(3) 0.2471(4) 0.0207(15) Uani 1 1 d .
C6 C 0.1635(4) 1.0778(4) -0.0236(4) 0.0246(16) Uani 1 1 d .
H6A H 0.1588 1.0595 -0.0759 0.030 Uiso 1 1 calc R
C7 C 0.1479(3) 1.0984(3) 0.1039(4) 0.0175(14) Uani 1 1 d .
C8 C -0.1106(3) 1.0529(3) 0.1748(4) 0.0177(14) Uani 1 1 d .
C9 C 0.1186(3) 1.0877(3) 0.1869(4) 0.0163(14) Uani 1 1 d .
C10 C -0.0583(3) 1.0112(3) 0.1392(4) 0.0170(14) Uani 1 1 d .
OW1 O 0.0000 0.7500 0.3750 0.6165(18) Uani 1 4 d SU
HW1A H 0.0076 0.7436 0.4260 0.925 Uiso 0.25 1 d PR
HW1B H -0.0285 0.7224 0.3582 0.925 Uiso 0.25 1 d PR
OW2 O -0.0521(12) 0.7544(19) -0.0480(16) 0.435(18) Uani 1 1 d .
HW2A H -0.0135 0.7580 -0.0677 0.652 Uiso 1 1 d R
HW2C H -0.0800 0.7683 -0.0831 0.652 Uiso 1 1 d R
OW3 O -0.0754(4) 0.7752(5) 0.1463(6) 0.099(3) Uani 1 1 d U
HW3A H -0.0858 0.7399 0.1713 0.149 Uiso 1 1 d R
HW3B H -0.1031 0.7826 0.1080 0.149 Uiso 1 1 d R

loop_
_atom_site_aniso_label
_atom_site_aniso_U_11
_atom_site_aniso_U_22
_atom_site_aniso_U_33
_atom_site_aniso_U_23
_atom_site_aniso_U_13
_atom_site_aniso_U_12
Eu1 0.01377(19) 0.0215(2) 0.01722(18) 0.00337(14) 0.00090(13) -0.00033(14)
Eu2 0.01096(18) 0.01513(19) 0.01469(17) 0.00232(13) -0.00045(12) 0.00021(13)
O1 0.041(3) 0.030(3) 0.024(3) -0.002(2) 0.011(2) -0.008(2)
O2 0.010(3) 0.039(3) 0.047(3) -0.015(3) 0.002(2) 0.001(2)
O3 0.023(3) 0.023(3) 0.022(2) 0.006(2) 0.006(2) 0.004(2)
O4 0.008(2) 0.033(3) 0.027(2) 0.011(2) -0.002(2) 0.000(2)
O5 0.024(3) 0.023(3) 0.021(2) 0.000(2) 0.007(2) -0.013(2)
O6 0.033(3) 0.031(3) 0.017(2) 0.002(2) 0.008(2) 0.014(2)
O7 0.019(3) 0.021(3) 0.022(2) 0.003(2) -0.002(2) 0.004(2)
O8 0.015(2) 0.021(3) 0.017(2) 0.0014(19) 0.0024(18) 0.003(2)
O9 0.034(3) 0.081(5) 0.023(3) -0.001(3) 0.005(2) -0.032(3)
O10 0.031(3) 0.076(5) 0.038(3) 0.008(3) 0.010(3) 0.020(3)
O11 0.037(3) 0.029(3) 0.049(3) -0.004(3) -0.004(3) -0.009(3)
N1 0.015(3) 0.019(3) 0.026(3) -0.002(2) 0.000(2) 0.000(2)
N2 0.011(3) 0.020(3) 0.024(3) 0.003(2) -0.001(2) 0.001(2)
N3 0.018(3) 0.027(3) 0.017(3) 0.005(2) 0.001(2) 0.006(3)
N4 0.021(3) 0.021(3) 0.018(3) -0.005(2) 0.001(2) -0.003(2)
C1 0.016(4) 0.024(4) 0.025(4) 0.009(3) 0.000(3) 0.002(3)
C2 0.020(4) 0.018(4) 0.015(3) 0.001(3) 0.000(3) -0.001(3)
C3 0.010(3) 0.018(3) 0.017(3) 0.001(3) -0.003(3) -0.001(3)
C4 0.021(4) 0.011(3) 0.016(3) -0.001(3) -0.002(3) -0.003(3)
C5 0.017(4) 0.021(4) 0.024(4) 0.002(3) 0.004(3) -0.002(3)
C6 0.028(4) 0.027(4) 0.019(3) -0.004(3) -0.004(3) -0.004(3)
C7 0.015(3) 0.020(4) 0.018(3) 0.003(3) 0.000(3) -0.003(3)
C8 0.017(4) 0.022(4) 0.015(3) -0.002(3) 0.000(3) 0.002(3)
C9 0.013(3) 0.020(4) 0.016(3) -0.002(3) 0.000(3) 0.002(3)
C10 0.010(3) 0.020(4) 0.021(3) -0.006(3) -0.002(3) -0.003(3)
OW1 0.6165(18) 0.6165(18) 0.617(2) 0.000 0.000 0.000
OW2 0.35(4) 0.44(4) 0.52(5) 0.00(5) 0.02(3) -0.01(4)
OW3 0.100(3) 0.099(3) 0.100(3) 0.0002(10) 0.0024(10) 0.0003(10)

loop_
_atom_type_symbol
_atom_type_description
_atom_type_scat_dispersion_real
_atom_type_scat_dispersion_imag
_atom_type_scat_source
C C 0.0033 0.0016 'International Tables Vol C Tables 4.2.6.8 and 6.1.1.4'
H H 0.0000 0.0000 'International Tables Vol C Tables 4.2.6.8 and 6.1.1.4'
N N 0.0061 0.0033 'International Tables Vol C Tables 4.2.6.8 and 6.1.1.4'
O O 0.0106 0.0060 'International Tables Vol C Tables 4.2.6.8 and 6.1.1.4'
Eu Eu -0.1578 3.6682 'International Tables Vol C Tables 4.2.6.8 and 6.1.1.4'

loop_
_geom_angle_atom_site_label_1
_geom_angle_atom_site_label_2
_geom_angle_atom_site_label_3
_geom_angle
_geom_angle_site_symmetry_1
_geom_angle_site_symmetry_3
O3 Eu1 O1 76.01(17) . .
O3 Eu1 O2 93.60(18) . .
O1 Eu1 O2 149.09(17) . .
O3 Eu1 O9 109.04(18) . .
O1 Eu1 O9 69.08(19) . .
O2 Eu1 O9 141.13(18) . .
O3 Eu1 O10 75.29(17) . .
O1 Eu1 O10 126.9(2) . .
O2 Eu1 O10 76.15(19) . .
O9 Eu1 O10 79.6(2) . .
O3 Eu1 N3 144.11(17) . .
O1 Eu1 N3 77.37(18) . .
O2 Eu1 N3 97.06(19) . .
O9 Eu1 N3 83.0(2) . .
O10 Eu1 N3 140.57(18) . .
O3 Eu1 N1 78.61(17) . .
O1 Eu1 N1 84.02(18) . .
O2 Eu1 N1 65.29(17) . .
O9 Eu1 N1 148.4(2) . .
O10 Eu1 N1 131.3(2) . .
N3 Eu1 N1 75.06(18) . .
O3 Eu1 O7 151.99(15) . .
O1 Eu1 O7 126.34(15) . .
O2 Eu1 O7 74.54(16) . .
O9 Eu1 O7 70.78(16) . .
O10 Eu1 O7 77.23(16) . .
N3 Eu1 O7 63.65(16) . .
N1 Eu1 O7 116.88(16) . .
O3 Eu1 C5 96.47(17) . .
O1 Eu1 C5 131.37(18) . .
O2 Eu1 C5 19.54(16) . .
O9 Eu1 C5 151.57(17) . .
O10 Eu1 C5 95.5(2) . .
N3 Eu1 C5 83.51(18) . .
N1 Eu1 C5 47.74(17) . .
O7 Eu1 C5 80.82(15) . .
O6 Eu2 O4 87.96(16) . .
O6 Eu2 O11 73.05(19) . .
O4 Eu2 O11 77.70(17) . .
O6 Eu2 O5 145.08(17) . .
O4 Eu2 O5 81.88(16) . .
O11 Eu2 O5 135.67(16) . .
O6 Eu2 O8 134.26(15) . .
O4 Eu2 O8 123.44(14) . .
O11 Eu2 O8 81.74(17) . .
O5 Eu2 O8 77.46(15) . .
O6 Eu2 N4 98.92(18) . .
O4 Eu2 N4 129.90(17) . .
O11 Eu2 N4 151.73(18) . .
O5 Eu2 N4 64.42(15) . .
O8 Eu2 N4 85.62(16) . .
O6 Eu2 O8 72.38(15) . 9_575
O4 Eu2 O8 152.52(16) . 9_575
O11 Eu2 O8 78.27(17) . 9_575
O5 Eu2 O8 125.11(15) . 9_575
O8 Eu2 O8 65.40(16) . 9_575
N4 Eu2 O8 73.48(16) . 9_575
O6 Eu2 N2 70.51(18) . .
O4 Eu2 N2 65.16(16) . .
O11 Eu2 N2 127.89(18) . .
O5 Eu2 N2 74.90(17) . .
O8 Eu2 N2 149.36(16) . .
N4 Eu2 N2 70.71(18) . .
O8 Eu2 N2 122.43(16) 9_575 .
O6 Eu2 O7 143.43(16) . .
O4 Eu2 O7 73.46(14) . .
O11 Eu2 O7 72.35(17) . .
O5 Eu2 O7 64.21(14) . .
O8 Eu2 O7 50.10(14) . .
N4 Eu2 O7 117.24(16) . .
O8 Eu2 O7 111.32(13) 9_575 .
N2 Eu2 O7 124.78(15) . .
O6 Eu2 C10 149.11(17) . .
O4 Eu2 C10 98.66(17) . .
O11 Eu2 C10 78.92(18) . .
O5 Eu2 C10 65.77(16) . .
O8 Eu2 C10 25.24(15) . .
N4 Eu2 C10 99.65(18) . .
O8 Eu2 C10 89.60(16) 9_575 .
N2 Eu2 C10 139.42(17) . .
O7 Eu2 C10 25.25(15) . .
O6 Eu2 Eu2 103.46(11) . 9_575
O4 Eu2 Eu2 148.79(11) . 9_575
O11 Eu2 Eu2 78.09(13) . 9_575
O5 Eu2 Eu2 102.38(12) . 9_575
O8 Eu2 Eu2 32.83(9) . 9_575
N4 Eu2 Eu2 77.60(13) . 9_575
O8 Eu2 Eu2 32.57(10) 9_575 9_575
N2 Eu2 Eu2 146.02(12) . 9_575
O7 Eu2 Eu2 80.62(9) . 9_575
C10 Eu2 Eu2 57.34(12) . 9_575
C5 O1 Eu1 148.1(5) 3_565 .
C5 O2 Eu1 121.7(4) . .
C4 O3 Eu1 138.0(4) . .
C4 O4 Eu2 125.4(4) 11_566 .
C9 O5 Eu2 124.0(4) . .
C9 O6 Eu2 151.7(5) 7_554 .
C10 O7 Eu1 119.5(4) . .
C10 O7 Eu2 89.3(4) . .
Eu1 O7 Eu2 146.04(18) . .
C10 O8 Eu2 98.1(4) . .
C10 O8 Eu2 143.1(4) . 9_575
Eu2 O8 Eu2 114.60(16) . 9_575
Eu1 O9 H9A 109.5 . .
Eu1 O9 H9B 109.4 . .
H9A O9 H9B 109.4 . .
Eu1 O10 H10A 109.5 . .
Eu1 O10 H10B 109.3 . .
H10A O10 H10B 109.2 . .
Eu2 O11 H11A 109.5 . .
Eu2 O11 H11B 109.1 . .
H11A O11 H11B 109.4 . .
C1 N1 C3 104.4(5) 10_556 .
C1 N1 Eu1 142.6(4) 10_556 .
C3 N1 Eu1 112.2(4) . .
C1 N2 C2 105.1(6) . .
C1 N2 Eu2 138.3(4) . .
C2 N2 Eu2 116.0(4) . .
C6 N3 C8 104.3(5) 15_465 .
C6 N3 Eu1 132.5(4) 15_465 .
C8 N3 Eu1 123.0(4) . .
C6 N4 C7 104.5(6) . .
C6 N4 Eu2 134.8(5) . .
C7 N4 Eu2 116.1(4) . .
N2 C1 N1 114.4(6) . 10_656
N2 C1 H1A 122.8 . .
N1 C1 H1A 122.8 10_656 .
N2 C2 C3 108.6(6) . 10_656
N2 C2 C4 117.4(6) . 11_566
C3 C2 C4 133.9(6) 10_656 11_566
N1 C3 C2 107.5(6) . 10_556
N1 C3 C5 118.0(6) . .
C2 C3 C5 134.4(6) 10_556 .
O3 C4 O4 120.8(6) . 16_666
O3 C4 C2 123.4(6) . 16_666
O4 C4 C2 115.9(6) 16_666 16_666
O1 C5 O2 123.0(6) 4_354 .
O1 C5 C3 120.7(6) 4_354 .
O2 C5 C3 116.3(6) . .
O1 C5 Eu1 151.4(5) 4_354 .
O2 C5 Eu1 38.8(3) . .
C3 C5 Eu1 81.8(4) . .
N4 C6 N3 114.9(6) . 12_776
N4 C6 H6A 122.6 . .
N3 C6 H6A 122.6 12_776 .
N4 C7 C8 108.7(6) . 12_776
N4 C7 C9 118.3(6) . .
C8 C7 C9 132.9(6) 12_776 .
C7 C8 N3 107.6(6) 15_465 .
C7 C8 C10 135.9(6) 15_465 .
N3 C8 C10 116.5(6) . .
O6 C9 O5 124.6(6) 8_354 .
O6 C9 C7 121.3(6) 8_354 .
O5 C9 C7 114.0(5) . .
O7 C10 O8 120.7(6) . .
O7 C10 C8 117.0(6) . .
O8 C10 C8 122.3(6) . .
O7 C10 Eu2 65.5(3) . .
O8 C10 Eu2 56.7(3) . .
C8 C10 Eu2 165.6(4) . .
HW1A OW1 HW1B 109.5 . .
HW2A OW2 HW2C 109.5 . .
HW3A OW3 HW3B 109.5 . .

loop_
_geom_bond_atom_site_label_1
_geom_bond_atom_site_label_2
_geom_bond_distance
_geom_bond_site_symmetry_2
Eu1 O3 2.328(4) .
Eu1 O1 2.349(5) .
Eu1 O2 2.396(5) .
Eu1 O9 2.401(5) .
Eu1 O10 2.408(6) .
Eu1 N3 2.424(5) .
Eu1 N1 2.591(5) .
Eu1 O7 2.635(4) .
Eu1 C5 3.255(7) .
Eu2 O6 2.347(4) .
Eu2 O4 2.392(4) .
Eu2 O11 2.453(5) .
Eu2 O5 2.466(5) .
Eu2 O8 2.509(4) .
Eu2 N4 2.520(6) .
Eu2 O8 2.527(4) 9_575
Eu2 N2 2.531(5) .
Eu2 O7 2.705(4) .
Eu2 C10 2.973(6) .
Eu2 Eu2 4.2382(7) 9_575
O1 C5 1.240(8) 3_565
O2 C5 1.279(8) .
O3 C4 1.259(7) .
O4 C4 1.275(7) 11_566
O5 C9 1.285(8) .
O6 C9 1.232(7) 7_554
O7 C10 1.268(8) .
O8 C10 1.280(7) .
O8 Eu2 2.527(4) 9_575
O9 H9A 0.8200 .
O9 H9B 0.9600 .
O10 H10A 0.8200 .
O10 H10B 0.9600 .
O11 H11A 0.8200 .
O11 H11B 0.9600 .
N1 C1 1.339(8) 10_556
N1 C3 1.391(8) .
N2 C1 1.335(8) .
N2 C2 1.366(8) .
N3 C6 1.330(9) 15_465
N3 C8 1.383(8) .
N4 C6 1.327(9) .
N4 C7 1.365(8) .
C1 N1 1.339(8) 10_656
C1 H1A 0.9300 .
C2 C3 1.394(9) 10_656
C2 C4 1.467(9) 11_566
C3 C2 1.394(9) 10_556
C3 C5 1.459(9) .
C4 O4 1.275(7) 16_666
C4 C2 1.467(9) 16_666
C5 O1 1.240(8) 4_354
C6 N3 1.330(9) 12_776
C6 H6A 0.9300 .
C7 C8 1.383(9) 12_776
C7 C9 1.486(8) .
C8 C7 1.383(9) 15_465
C8 C10 1.476(9) .
C9 O6 1.232(7) 8_354
OW1 HW1A 0.8501 .
OW1 HW1B 0.8500 .
OW2 HW2A 0.8499 .
OW2 HW2C 0.8500 .
OW3 HW3A 0.8496 .
OW3 HW3B 0.8502 .
